data_7012630
loop_
_publ_author_name
'Dean, Philip A. W.'
'Fisher, Keith'
'Craig, Don'
'Jennings, Michael'
'Ohene-Fianko, Ohenewa'
'Scudder, Marcia'
'Willett, Gary'
'Dance, Ian'

_publ_section_title
;
 Nanoclusters of phenylphosphonium cations and cyanoferrate anions in
 the gas phase, and the principles of association of these ions in
 crystals
;
_journal_issue 8
_journal_name_full 'Dalton Transactions'
_journal_page_first 1520
_journal_paper_doi 10.1039/b212488b
_journal_year 2003
_chemical_formula_moiety (Ph4P)3[Fe(CN)6](H2O)(BuOH)(hexane)
_chemical_formula_sum 'C88 H86 Fe N6 O2 P3'
_chemical_formula_weight 1408.39
_chemical_name_systematic
; 
? 
;
_space_group_IT_number 56
_symmetry_cell_setting orthorhombic
_symmetry_space_group_name_Hall '-P 2ab 2ac'
_symmetry_space_group_name_H-M 'P c c n'
_atom_sites_solution_hydrogens geom
_atom_sites_solution_primary direct
_atom_sites_solution_secondary difmap
_audit_creation_method SHELXL-97
_cell_angle_alpha 90.00
_cell_angle_beta 90.00
_cell_angle_gamma 90.00
_cell_formula_units_Z 4
_cell_length_a 15.8694(3)
_cell_length_b 17.6413(3)
_cell_length_c 26.4893(5)
_cell_measurement_temperature 150(2)
_cell_volume 7415.9(2)
_computing_cell_refinement 'Nonius DENZO'
_computing_data_collection 'Nonius COLLECT'
_computing_data_reduction 'Nonius DENZOL'
_computing_molecular_graphics 'Bruker SHELXTL'
_computing_publication_material 'Bruker SHELXTL'
_computing_structure_refinement 'SHELXL-97 (Sheldrick, 1997)'
_computing_structure_solution 'SHELXS-97 (Sheldrick, 1990)'
_diffrn_ambient_temperature 150(2)
_diffrn_measured_fraction_theta_full 0.998
_diffrn_measured_fraction_theta_max 0.998
_diffrn_measurement_device_type 'Nonius Kappa-CCD'
_diffrn_measurement_method 'phi/omega scans'
_diffrn_radiation_monochromator graphite
_diffrn_radiation_source 'fine-focus sealed tube'
_diffrn_radiation_type MoK\a
_diffrn_radiation_wavelength 0.71073
_diffrn_reflns_av_R_equivalents 0.056
_diffrn_reflns_av_sigmaI/netI 0.0420
_diffrn_reflns_limit_h_max 18
_diffrn_reflns_limit_h_min 0
_diffrn_reflns_limit_k_max 20
_diffrn_reflns_limit_k_min 0
_diffrn_reflns_limit_l_max 31
_diffrn_reflns_limit_l_min 0
_diffrn_reflns_number 43239
_diffrn_reflns_theta_full 25.03
_diffrn_reflns_theta_max 25.03
_diffrn_reflns_theta_min 2.57
_exptl_absorpt_coefficient_mu 0.322
_exptl_absorpt_correction_T_max 0.9384
_exptl_absorpt_correction_T_min 0.9124
_exptl_absorpt_correction_type integration
_exptl_crystal_colour yellow
_exptl_crystal_density_diffrn 1.261
_exptl_crystal_density_method 'not measured'
_exptl_crystal_description block
_exptl_crystal_F_000 2972
_exptl_crystal_size_max 0.29
_exptl_crystal_size_mid 0.25
_exptl_crystal_size_min 0.20
_refine_diff_density_max 1.166
_refine_diff_density_min -0.712
_refine_diff_density_rms 0.074
_refine_ls_extinction_method none
_refine_ls_goodness_of_fit_ref 1.037
_refine_ls_hydrogen_treatment mixed
_refine_ls_matrix_type full
_refine_ls_number_parameters 368
_refine_ls_number_reflns 6540
_refine_ls_number_restraints 10
_refine_ls_restrained_S_all 1.067
_refine_ls_R_factor_all 0.0899
_refine_ls_R_factor_gt 0.0646
_refine_ls_shift/su_max 0.071
_refine_ls_shift/su_mean 0.003
_refine_ls_structure_factor_coef Fsqd
_refine_ls_weighting_details 'calc w=1/[\s^2^(Fo^2^)+(0.0971P)^2^+13.9546P] where P=(Fo^2^+2Fc^2^)/3'
_refine_ls_weighting_scheme calc
_refine_ls_wR_factor_gt 0.1768
_refine_ls_wR_factor_ref 0.1949
_reflns_number_gt 4877
_reflns_number_total 6540
_reflns_threshold_expression >2sigma(I)
_cod_data_source_file b212488b.txt
_cod_data_source_block 00016
_cod_depositor_comments
;
The following automatic conversions were performed:
'_symmetry_cell_setting' value 'Orthorhombic' changed to 'orthorhombic'
according to '/home/saulius/struct/CIF-dictionaries/cif_core.dic'
dictionary named 'cif_core.dic' version 2.4.1 from 2010-06-29.

Automatic conversion script
Id: cif_fix_enum 1527 2010-12-29 10:47:43Z saulius 
;
_cod_original_sg_symbol_H-M Pccn
_cod_database_code 7012630

loop_
_symmetry_equiv_pos_as_xyz
'x, y, z'
'-x+1/2, -y+1/2, z'
'-x, y+1/2, -z+1/2'
'x+1/2, -y, -z+1/2'
'-x, -y, -z'
'x-1/2, y-1/2, -z'
'x, -y-1/2, z-1/2'
'-x-1/2, y, z-1/2'

loop_
_atom_site_label
_atom_site_type_symbol
_atom_site_fract_x
_atom_site_fract_y
_atom_site_fract_z
_atom_site_U_iso_or_equiv
_atom_site_adp_type
_atom_site_occupancy
_atom_site_symmetry_multiplicity
_atom_site_calc_flag
_atom_site_refinement_flags
_atom_site_disorder_assembly
_atom_site_disorder_group
Fe Fe 0.0000 0.0000 0.5000 0.0233(2) Uani 1 2 d S . .
C1 C 0.0848(3) 0.0454(2) 0.45651(15) 0.0344(9) Uani 1 1 d . . .
N1 N 0.1370(3) 0.0704(2) 0.43120(16) 0.0571(11) Uani 1 1 d . . .
C2 C -0.0457(2) -0.0579(2) 0.44409(14) 0.0308(9) Uani 1 1 d . . .
N2 N -0.0709(2) -0.0954(2) 0.41184(14) 0.0491(10) Uani 1 1 d . . .
C3 C -0.0789(2) 0.0838(2) 0.49161(13) 0.0268(8) Uani 1 1 d . . .
N3 N -0.1262(2) 0.13384(19) 0.48862(12) 0.0343(8) Uani 1 1 d . . .
P1 P 0.7500 0.2500 0.24852(5) 0.0281(3) Uani 1 2 d S . .
P2 P 0.03670(6) 0.45989(5) 0.38875(4) 0.0272(3) Uani 1 1 d . . .
C11 C 0.83093(14) 0.20829(15) 0.28686(9) 0.0337(9) Uani 1 1 d G . .
C12 C 0.81300(16) 0.17677(16) 0.33374(9) 0.0456(11) Uani 1 1 d G . .
H12A H 0.7570 0.1777 0.3464 0.055 Uiso 1 1 calc R . .
C13 C 0.8770(2) 0.14386(17) 0.36208(8) 0.0624(15) Uani 1 1 d G . .
H13A H 0.8647 0.1223 0.3941 0.075 Uiso 1 1 calc R . .
C14 C 0.95892(19) 0.14246(17) 0.34354(12) 0.0645(16) Uani 1 1 d G . .
H14A H 1.0027 0.1200 0.3629 0.077 Uiso 1 1 calc R . .
C15 C 0.97686(13) 0.17397(18) 0.29666(13) 0.0592(14) Uani 1 1 d G . .
H15A H 1.0329 0.1730 0.2840 0.071 Uiso 1 1 calc R . .
C16 C 0.91286(16) 0.20689(16) 0.26832(9) 0.0462(11) Uani 1 1 d G . .
H16A H 0.9251 0.2284 0.2363 0.055 Uiso 1 1 calc R . .
C21 C 0.70154(16) 0.17941(13) 0.20993(9) 0.0325(9) Uani 1 1 d G . .
C22 C 0.69816(17) 0.10501(14) 0.22707(9) 0.0432(10) Uani 1 1 d G . .
H22A H 0.7269 0.0910 0.2571 0.052 Uiso 1 1 calc R . .
C23 C 0.6527(2) 0.05102(11) 0.20024(11) 0.0555(13) Uani 1 1 d G . .
H23A H 0.6504 0.0002 0.2120 0.067 Uiso 1 1 calc R . .
C24 C 0.61066(18) 0.07144(15) 0.15627(11) 0.0551(13) Uani 1 1 d G . .
H24A H 0.5796 0.0345 0.1379 0.066 Uiso 1 1 calc R . .
C25 C 0.61404(18) 0.14585(17) 0.13912(8) 0.0525(13) Uani 1 1 d G . .
H25A H 0.5853 0.1598 0.1091 0.063 Uiso 1 1 calc R . .
C26 C 0.65948(18) 0.19983(13) 0.16595(9) 0.0450(11) Uani 1 1 d G . .
H26A H 0.6618 0.2507 0.1542 0.054 Uiso 1 1 calc R . .
C31 C 0.06519(15) 0.38032(11) 0.42740(9) 0.0303(8) Uani 1 1 d G . .
C32 C 0.13594(15) 0.38244(12) 0.45830(11) 0.0407(10) Uani 1 1 d G . .
H32A H 0.1684 0.4276 0.4607 0.049 Uiso 1 1 calc R . .
C33 C 0.15925(15) 0.31854(15) 0.48564(11) 0.0536(12) Uani 1 1 d G . .
H33A H 0.2076 0.3200 0.5068 0.064 Uiso 1 1 calc R . .
C34 C 0.11180(18) 0.25252(12) 0.48208(11) 0.0480(11) Uani 1 1 d G . .
H34A H 0.1277 0.2089 0.5008 0.058 Uiso 1 1 calc R . .
C35 C 0.04105(17) 0.25041(11) 0.45118(11) 0.0439(10) Uani 1 1 d G . .
H35A H 0.0086 0.2053 0.4487 0.053 Uiso 1 1 calc R . .
C36 C 0.01774(14) 0.31431(14) 0.42384(9) 0.0361(9) Uani 1 1 d G . .
H36A H -0.0306 0.3129 0.4027 0.043 Uiso 1 1 calc R . .
C41 C -0.07524(11) 0.47059(15) 0.39071(9) 0.0316(9) Uani 1 1 d G . .
C42 C -0.11932(15) 0.45887(16) 0.43538(8) 0.0425(10) Uani 1 1 d G . .
H42A H -0.0912 0.4388 0.4641 0.051 Uiso 1 1 calc R . .
C43 C -0.20455(15) 0.47657(18) 0.43807(9) 0.0531(12) Uani 1 1 d G . .
H43A H -0.2347 0.4686 0.4686 0.064 Uiso 1 1 calc R . .
C44 C -0.24570(12) 0.50598(18) 0.39610(12) 0.0541(13) Uani 1 1 d G . .
H44A H -0.3040 0.5181 0.3979 0.065 Uiso 1 1 calc R . .
C45 C -0.20162(15) 0.51770(17) 0.35143(10) 0.0527(12) Uani 1 1 d G . .
H45A H -0.2297 0.5378 0.3227 0.063 Uiso 1 1 calc R . .
C46 C -0.11639(15) 0.50000(16) 0.34874(8) 0.0403(10) Uani 1 1 d G . .
H46A H -0.0863 0.5080 0.3182 0.048 Uiso 1 1 calc R . .
C51 C 0.08366(14) 0.54638(11) 0.41100(10) 0.0299(8) Uani 1 1 d G . .
C52 C 0.17067(13) 0.55407(13) 0.41413(10) 0.0379(10) Uani 1 1 d G . .
H52A H 0.2063 0.5136 0.4038 0.046 Uiso 1 1 calc R . .
C53 C 0.20563(12) 0.62089(15) 0.43241(11) 0.0466(11) Uani 1 1 d G . .
H53A H 0.2651 0.6261 0.4346 0.056 Uiso 1 1 calc R . .
C54 C 0.15358(17) 0.68003(12) 0.44757(10) 0.0486(12) Uani 1 1 d G . .
H54A H 0.1775 0.7257 0.4601 0.058 Uiso 1 1 calc R . .
C55 C 0.06656(16) 0.67235(12) 0.44444(10) 0.0448(11) Uani 1 1 d G . .
H55A H 0.0310 0.7128 0.4548 0.054 Uiso 1 1 calc R . .
C56 C 0.03160(11) 0.60552(13) 0.42615(10) 0.0349(9) Uani 1 1 d G . .
H56A H -0.0279 0.6003 0.4240 0.042 Uiso 1 1 calc R . .
C61 C 0.06518(17) 0.44613(13) 0.32367(7) 0.0306(8) Uani 1 1 d G . .
C62 C 0.04661(18) 0.37731(12) 0.30066(9) 0.0419(10) Uani 1 1 d G . .
H62A H 0.0258 0.3363 0.3202 0.050 Uiso 1 1 calc R . .
C63 C 0.05854(19) 0.36854(12) 0.24901(9) 0.0487(11) Uani 1 1 d G . .
H63A H 0.0459 0.3215 0.2333 0.058 Uiso 1 1 calc R . .
C64 C 0.08905(18) 0.42858(15) 0.22036(7) 0.0418(10) Uani 1 1 d G . .
H64A H 0.0972 0.4226 0.1851 0.050 Uiso 1 1 calc R . .
C65 C 0.10762(18) 0.49739(13) 0.24337(9) 0.0412(10) Uani 1 1 d G . .
H65A H 0.1285 0.5384 0.2238 0.049 Uiso 1 1 calc R . .
C66 C 0.09568(17) 0.50617(11) 0.29502(9) 0.0374(9) Uani 1 1 d G . .
H66A H 0.1084 0.5532 0.3107 0.045 Uiso 1 1 calc R . .
C71 C -0.0633(5) 0.7683(4) 0.3513(3) 0.109(2) Uiso 1 1 d D . .
H71A H -0.0802 0.8210 0.3455 0.164 Uiso 1 1 calc R . .
H71B H -0.0329 0.7494 0.3217 0.164 Uiso 1 1 calc R . .
H71C H -0.0267 0.7656 0.3810 0.164 Uiso 1 1 calc R . .
C72 C -0.1341(4) 0.7244(4) 0.3593(3) 0.091(2) Uiso 1 1 d D . .
H72A H -0.1303 0.7000 0.3928 0.109 Uiso 1 1 calc R . .
H72B H -0.1366 0.6839 0.3334 0.109 Uiso 1 1 calc R . .
C73 C -0.2122(4) 0.7709(4) 0.3567(3) 0.103(2) Uiso 1 1 d D . .
H73A H -0.2129 0.8060 0.3858 0.124 Uiso 1 1 calc R . .
H73B H -0.2102 0.8021 0.3256 0.124 Uiso 1 1 calc R . .
C81 C 0.237(2) 0.3880(16) 0.3611(9) 0.286(18) Uiso 0.50 1 d PD A -1
H81A H 0.2368 0.4430 0.3563 0.429 Uiso 0.50 1 calc PR A -1
H81B H 0.2731 0.3750 0.3899 0.429 Uiso 0.50 1 calc PR A -1
H81C H 0.1795 0.3703 0.3676 0.429 Uiso 0.50 1 calc PR A -1
C82 C 0.2693(8) 0.3517(6) 0.3159(5) 0.069(3) Uiso 0.50 1 d PD A -1
H82A H 0.3305 0.3625 0.3145 0.082 Uiso 0.50 1 calc PR A -1
H82B H 0.2434 0.3779 0.2868 0.082 Uiso 0.50 1 calc PR A -1
C83 C 0.259(3) 0.2692(9) 0.3072(8) 0.212(11) Uiso 0.50 1 d PD A -1
H83A H 0.2243 0.2647 0.2763 0.254 Uiso 0.50 1 calc PR A -1
H83B H 0.3158 0.2503 0.2981 0.254 Uiso 0.50 1 calc PR A -1
C84 C 0.2246(14) 0.2135(9) 0.3429(7) 0.142(7) Uiso 0.50 1 d PD A -1
H84A H 0.2724 0.2003 0.3652 0.171 Uiso 0.50 1 calc PR A -1
H84B H 0.1848 0.2427 0.3642 0.171 Uiso 0.50 1 calc PR A -1
O85 O 0.1831(12) 0.1436(9) 0.3335(8) 0.199(7) Uiso 0.50 1 d PD A -1
H85A H 0.1325 0.1469 0.3425 0.299 Uiso 0.50 1 calc PR A -1
O91 O -0.2500 0.2500 0.4366(2) 0.134(4) Uani 1 2 d SD . .
H91 H -0.213(4) 0.233(5) 0.456(2) 0.161 Uiso 1 1 d D . .

loop_
_atom_site_aniso_label
_atom_site_aniso_U_11
_atom_site_aniso_U_22
_atom_site_aniso_U_33
_atom_site_aniso_U_23
_atom_site_aniso_U_13
_atom_site_aniso_U_12
Fe 0.0212(4) 0.0282(4) 0.0205(4) -0.0010(3) -0.0001(3) 0.0021(3)
C1 0.039(2) 0.029(2) 0.036(2) -0.0051(17) 0.0063(18) 0.0005(17)
N1 0.064(3) 0.042(2) 0.066(3) -0.003(2) 0.033(2) -0.010(2)
C2 0.0223(18) 0.040(2) 0.030(2) -0.0027(17) -0.0011(16) 0.0084(16)
N2 0.037(2) 0.067(3) 0.043(2) -0.021(2) -0.0083(17) 0.0094(19)
C3 0.0249(18) 0.0328(19) 0.0228(19) 0.0002(15) -0.0015(14) -0.0015(17)
N3 0.0301(17) 0.0376(18) 0.0350(19) 0.0027(15) 0.0012(14) 0.0043(16)
P1 0.0283(7) 0.0356(7) 0.0203(7) 0.000 0.000 -0.0024(6)
P2 0.0225(5) 0.0308(5) 0.0284(5) 0.0012(4) -0.0006(4) -0.0032(4)
C11 0.039(2) 0.031(2) 0.031(2) -0.0037(17) -0.0105(17) -0.0044(17)
C12 0.062(3) 0.045(2) 0.029(2) -0.0021(19) -0.008(2) 0.008(2)
C13 0.104(5) 0.050(3) 0.033(3) -0.007(2) -0.027(3) 0.014(3)
C14 0.077(4) 0.045(3) 0.072(4) -0.007(3) -0.046(3) 0.005(3)
C15 0.042(3) 0.046(3) 0.090(4) 0.006(3) -0.024(3) -0.002(2)
C16 0.035(2) 0.044(2) 0.060(3) 0.008(2) -0.010(2) -0.008(2)
C21 0.0277(19) 0.046(2) 0.0234(19) -0.0076(17) 0.0011(15) -0.0022(17)
C22 0.040(2) 0.044(2) 0.046(3) -0.008(2) -0.012(2) 0.001(2)
C23 0.057(3) 0.046(3) 0.064(3) -0.017(2) -0.010(3) -0.004(2)
C24 0.044(3) 0.072(3) 0.050(3) -0.025(3) -0.002(2) -0.017(2)
C25 0.041(2) 0.089(4) 0.028(2) -0.004(2) -0.0055(19) -0.022(2)
C26 0.041(2) 0.065(3) 0.029(2) 0.002(2) -0.0031(18) -0.015(2)
C31 0.031(2) 0.032(2) 0.028(2) 0.0021(16) 0.0007(16) 0.0005(16)
C32 0.036(2) 0.039(2) 0.048(3) 0.004(2) -0.0092(19) -0.0010(18)
C33 0.047(3) 0.050(3) 0.063(3) 0.011(2) -0.017(2) 0.007(2)
C34 0.056(3) 0.038(2) 0.050(3) 0.010(2) 0.001(2) 0.009(2)
C35 0.053(3) 0.034(2) 0.045(3) 0.0021(19) 0.007(2) -0.005(2)
C36 0.038(2) 0.037(2) 0.033(2) 0.0018(18) 0.0009(17) -0.0042(18)
C41 0.0243(18) 0.0312(19) 0.039(2) -0.0025(17) 0.0000(17) -0.0024(16)
C42 0.032(2) 0.054(3) 0.042(2) 0.001(2) 0.0050(19) -0.003(2)
C43 0.035(2) 0.064(3) 0.060(3) -0.005(2) 0.013(2) -0.006(2)
C44 0.025(2) 0.060(3) 0.078(4) -0.007(3) 0.001(2) 0.005(2)
C45 0.031(2) 0.059(3) 0.068(3) 0.001(2) -0.015(2) 0.006(2)
C46 0.033(2) 0.045(2) 0.043(3) 0.000(2) -0.0028(18) 0.0001(19)
C51 0.0296(19) 0.032(2) 0.028(2) 0.0038(16) -0.0032(16) -0.0068(16)
C52 0.031(2) 0.045(2) 0.037(2) 0.0028(19) -0.0017(18) -0.0065(19)
C53 0.042(2) 0.057(3) 0.041(2) 0.008(2) -0.005(2) -0.024(2)
C54 0.067(3) 0.046(3) 0.032(2) 0.000(2) -0.004(2) -0.023(2)
C55 0.063(3) 0.037(2) 0.034(2) -0.0048(18) 0.006(2) -0.004(2)
C56 0.038(2) 0.035(2) 0.031(2) -0.0008(17) 0.0035(17) -0.0042(18)
C61 0.0234(18) 0.039(2) 0.030(2) 0.0009(17) -0.0006(15) -0.0013(16)
C62 0.049(3) 0.042(2) 0.035(2) -0.0016(19) 0.0073(19) -0.013(2)
C63 0.061(3) 0.050(3) 0.036(2) -0.008(2) 0.005(2) -0.016(2)
C64 0.033(2) 0.062(3) 0.030(2) 0.002(2) 0.0004(18) -0.002(2)
C65 0.043(2) 0.047(2) 0.033(2) 0.0084(19) 0.0021(18) -0.004(2)
C66 0.039(2) 0.035(2) 0.038(2) 0.0009(18) 0.0021(18) -0.0059(18)
O91 0.226(10) 0.145(6) 0.032(3) 0.000 0.000 0.121(7)

loop_
_atom_type_symbol
_atom_type_description
_atom_type_scat_dispersion_real
_atom_type_scat_dispersion_imag
_atom_type_scat_source
C C 0.0033 0.0016 'International Tables Vol C Tables 4.2.6.8 and 6.1.1.4'
H H 0.0000 0.0000 'International Tables Vol C Tables 4.2.6.8 and 6.1.1.4'
N N 0.0061 0.0033 'International Tables Vol C Tables 4.2.6.8 and 6.1.1.4'
P P 0.1023 0.0942 'International Tables Vol C Tables 4.2.6.8 and 6.1.1.4'
O O 0.0106 0.0060 'International Tables Vol C Tables 4.2.6.8 and 6.1.1.4'
Fe Fe 0.3463 0.8444 'International Tables Vol C Tables 4.2.6.8 and 6.1.1.4'

loop_
_geom_angle_atom_site_label_1
_geom_angle_atom_site_label_2
_geom_angle_atom_site_label_3
_geom_angle
_geom_angle_site_symmetry_1
_geom_angle_site_symmetry_3
_geom_angle_publ_flag
C2 Fe C2 180.000(1) 5_556 . ?
C2 Fe C1 88.65(16) 5_556 . ?
C2 Fe C1 91.35(16) . . ?
C2 Fe C1 91.35(16) 5_556 5_556 ?
C2 Fe C1 88.65(16) . 5_556 ?
C1 Fe C1 180.0(2) . 5_556 ?
C2 Fe C3 85.87(15) 5_556 . ?
C2 Fe C3 94.13(15) . . ?
C1 Fe C3 93.68(15) . . ?
C1 Fe C3 86.32(15) 5_556 . ?
C2 Fe C3 94.13(15) 5_556 5_556 ?
C2 Fe C3 85.87(15) . 5_556 ?
C1 Fe C3 86.32(15) . 5_556 ?
C1 Fe C3 93.68(15) 5_556 5_556 ?
C3 Fe C3 180.000(1) . 5_556 ?
N1 C1 Fe 177.5(4) . . ?
N2 C2 Fe 176.6(4) . . ?
N3 C3 Fe 177.4(3) . . ?
C21 P1 C21 110.13(18) 2_655 . ?
C21 P1 C11 107.56(12) 2_655 . ?
C21 P1 C11 110.26(12) . . ?
C21 P1 C11 110.26(12) 2_655 2_655 ?
C21 P1 C11 107.56(12) . 2_655 ?
C11 P1 C11 111.09(18) . 2_655 ?
C41 P2 C31 108.44(12) . . ?
C41 P2 C51 108.23(12) . . ?
C31 P2 C51 111.86(12) . . ?
C41 P2 C61 106.97(13) . . ?
C31 P2 C61 112.20(13) . . ?
C51 P2 C61 108.94(12) . . ?
C12 C11 C16 120.0 . . ?
C12 C11 P1 121.52(15) . . ?
C16 C11 P1 118.47(15) . . ?
C11 C12 C13 120.0 . . ?
C14 C13 C12 120.0 . . ?
C13 C14 C15 120.0 . . ?
C16 C15 C14 120.0 . . ?
C15 C16 C11 120.0 . . ?
C22 C21 C26 120.0 . . ?
C22 C21 P1 119.23(14) . . ?
C26 C21 P1 120.39(14) . . ?
C23 C22 C21 120.0 . . ?
C22 C23 C24 120.0 . . ?
C25 C24 C23 120.0 . . ?
C26 C25 C24 120.0 . . ?
C25 C26 C21 120.0 . . ?
C32 C31 C36 120.0 . . ?
C32 C31 P2 121.22(13) . . ?
C36 C31 P2 118.68(14) . . ?
C33 C32 C31 120.0 . . ?
C32 C33 C34 120.0 . . ?
C33 C34 C35 120.0 . . ?
C36 C35 C34 120.0 . . ?
C35 C36 C31 120.0 . . ?
C42 C41 C46 120.0 . . ?
C42 C41 P2 120.62(14) . . ?
C46 C41 P2 118.89(14) . . ?
C43 C42 C41 120.0 . . ?
C44 C43 C42 120.0 . . ?
C43 C44 C45 120.0 . . ?
C46 C45 C44 120.0 . . ?
C45 C46 C41 120.0 . . ?
C52 C51 C56 120.0 . . ?
C52 C51 P2 120.94(13) . . ?
C56 C51 P2 119.04(13) . . ?
C51 C52 C53 120.0 . . ?
C54 C53 C52 120.0 . . ?
C53 C54 C55 120.0 . . ?
C54 C55 C56 120.0 . . ?
C55 C56 C51 120.0 . . ?
C62 C61 C66 120.0 . . ?
C62 C61 P2 119.00(13) . . ?
C66 C61 P2 120.53(14) . . ?
C63 C62 C61 120.0 . . ?
C62 C63 C64 120.0 . . ?
C63 C64 C65 120.0 . . ?
C66 C65 C64 120.0 . . ?
C65 C66 C61 120.0 . . ?
C71 C72 C73 111.2(6) . . ?
C73 C73 C72 114.9(8) 2_465 . ?
C81 C82 C83 121.5(13) . . ?
C84 C83 C82 126.7(13) . . ?
O85 C84 C83 129.9(15) . . ?

loop_
_geom_bond_atom_site_label_1
_geom_bond_atom_site_label_2
_geom_bond_distance
_geom_bond_site_symmetry_2
_geom_bond_publ_flag
Fe C2 1.940(4) 5_556 ?
Fe C2 1.940(4) . ?
Fe C1 1.944(4) . ?
Fe C1 1.944(4) 5_556 ?
Fe C3 1.950(4) . ?
Fe C3 1.950(4) 5_556 ?
C1 N1 1.154(5) . ?
C2 N2 1.152(5) . ?
C3 N3 1.161(5) . ?
P1 C21 1.7853(19) 2_655 ?
P1 C21 1.7853(19) . ?
P1 C11 1.795(2) . ?
P1 C11 1.795(2) 2_655 ?
P2 C41 1.787(2) . ?
P2 C31 1.7952(19) . ?
P2 C51 1.7975(19) . ?
P2 C61 1.799(2) . ?
C11 C12 1.3900 . ?
C11 C16 1.3900 . ?
C12 C13 1.3900 . ?
C13 C14 1.3900 . ?
C14 C15 1.3900 . ?
C15 C16 1.3900 . ?
C21 C22 1.3900 . ?
C21 C26 1.3900 . ?
C22 C23 1.3900 . ?
C23 C24 1.3900 . ?
C24 C25 1.3900 . ?
C25 C26 1.3900 . ?
C31 C32 1.3900 . ?
C31 C36 1.3900 . ?
C32 C33 1.3900 . ?
C33 C34 1.3900 . ?
C34 C35 1.3900 . ?
C35 C36 1.3900 . ?
C41 C42 1.3900 . ?
C41 C46 1.3900 . ?
C42 C43 1.3900 . ?
C43 C44 1.3900 . ?
C44 C45 1.3900 . ?
C45 C46 1.3900 . ?
C51 C52 1.3900 . ?
C51 C56 1.3900 . ?
C52 C53 1.3900 . ?
C53 C54 1.3900 . ?
C54 C55 1.3900 . ?
C55 C56 1.3900 . ?
C61 C62 1.3900 . ?
C61 C66 1.3900 . ?
C62 C63 1.3900 . ?
C63 C64 1.3900 . ?
C64 C65 1.3900 . ?
C65 C66 1.3900 . ?
C71 C72 1.380(7) . ?
C72 C73 1.488(7) . ?
C73 C73 1.409(13) 2_465 ?
C81 C82 1.450(10) . ?
C82 C83 1.482(9) . ?
C83 C84 1.470(9) . ?
C84 O85 1.419(9) . ?
